data_7204319
loop_
_publ_author_name
'Sugahara, Masakatsu'
'Moritani, Yasunori'
'Kuroda, Tooru'
'Kondo, Kazuhiko'
'Ukita, Tatsuzo'

_publ_section_title
;
 Synthetic and mechanistic study of the acid-promoted aromatisation of
 the Diels--Alder adduct:
 6,7-dimethoxy-1-(4-pyridyl)-1,4-epoxytetrahydronaphthalene-2,3-dicarboxylate
;
_journal_issue 6
_journal_name_full 'Journal of the Chemical Society, Perkin Transactions 1'
_journal_page_first 768
_journal_paper_doi 10.1039/b110265f
_journal_year 2002
_chemical_formula_sum 'C21 H21 N O7'
_chemical_formula_weight 399.39
_chemical_name_systematic
; 
1,4-Epoxynaphthalene-2,3-dicarboxylic acid, 1-(4-pyridyl)-
1,2,3,4-tetrahydro-6,7-dimethoxy-, dimethyl ester, (1beta, 2beta ,
3alpha , 4beta)-rel- (9CI)
;
_space_group_IT_number 14
_symmetry_cell_setting monoclinic
_symmetry_space_group_name_Hall '-P 2yn'
_symmetry_space_group_name_H-M 'P 1 21/n 1'
_atom_sites_solution_hydrogens geom
_atom_sites_solution_primary direct
_atom_sites_solution_secondary difmap
_audit_creation_method SHELXL-97
_cell_angle_alpha 90.00
_cell_angle_beta 98.84(1)
_cell_angle_gamma 90.00
_cell_formula_units_Z 4
_cell_length_a 8.529(2)
_cell_length_b 13.759(1)
_cell_length_c 16.822(1)
_cell_measurement_reflns_used 25
_cell_measurement_temperature 293
_cell_measurement_theta_max 45
_cell_measurement_theta_min 35
_cell_volume 1950.6(5)
_computing_cell_refinement 'Rigaku/MSC AFC5R software 1992'
_computing_data_collection 'Rigaku/MSC AFC5R software 1992'
_computing_data_reduction 'Rigaku/MSC AFC5R software 1992'
_computing_structure_refinement 'SHELXL-97 (Sheldrick, 1997)'
_computing_structure_solution 'SHELXS-97 (Sheldrick, 1990)'
_diffrn_ambient_temperature 293
_diffrn_measured_fraction_theta_full 1.000
_diffrn_measured_fraction_theta_max 1.000
_diffrn_measurement_device_type 'Rigaku AFC5R diffractometer'
_diffrn_measurement_method ot
_diffrn_radiation_monochromator graphite
_diffrn_radiation_source 'nomal-focus rotating anode'
_diffrn_radiation_type CuK\a
_diffrn_radiation_wavelength 1.54178
_diffrn_reflns_av_R_equivalents 0.0209
_diffrn_reflns_av_sigmaI/netI 0.0168
_diffrn_reflns_limit_h_max 10
_diffrn_reflns_limit_h_min 0
_diffrn_reflns_limit_k_max 16
_diffrn_reflns_limit_k_min 0
_diffrn_reflns_limit_l_max 19
_diffrn_reflns_limit_l_min -19
_diffrn_reflns_number 3562
_diffrn_reflns_theta_full 65.06
_diffrn_reflns_theta_max 65.06
_diffrn_reflns_theta_min 4.17
_diffrn_standards_decay_% 0.0
_diffrn_standards_interval_count 200
_diffrn_standards_number 3
_exptl_absorpt_coefficient_mu 0.862
_exptl_absorpt_correction_type none
_exptl_crystal_colour colorless
_exptl_crystal_density_diffrn 1.360
_exptl_crystal_density_method 'not measured'
_exptl_crystal_description prism
_exptl_crystal_F_000 840
_exptl_crystal_size_max 0.4
_exptl_crystal_size_mid 0.3
_exptl_crystal_size_min 0.3
_refine_diff_density_max 0.241
_refine_diff_density_min -0.194
_refine_diff_density_rms 0.038
_refine_ls_extinction_coef 0.0021(6)
_refine_ls_extinction_expression Fc^*^=kFc[1+0.001xFc^2^\l^3^/sin(2\q)]^-1/4^
_refine_ls_extinction_method SHELXL
_refine_ls_goodness_of_fit_ref 1.317
_refine_ls_hydrogen_treatment noref
_refine_ls_matrix_type full
_refine_ls_number_parameters 263
_refine_ls_number_reflns 3322
_refine_ls_number_restraints 0
_refine_ls_restrained_S_all 1.317
_refine_ls_R_factor_all 0.0564
_refine_ls_R_factor_gt 0.0474
_refine_ls_shift/su_max 0.001
_refine_ls_shift/su_mean 0.000
_refine_ls_structure_factor_coef Fsqd
_refine_ls_weighting_details 'calc w=1/[\s^2^(Fo^2^)+(0.1000P)^2^+0.0000P] where P=(Fo^2^+2Fc^2^)/3'
_refine_ls_weighting_scheme calc
_refine_ls_wR_factor_gt 0.1634
_refine_ls_wR_factor_ref 0.1715
_reflns_number_gt 2785
_reflns_number_total 3322
_reflns_threshold_expression >2sigma(I)
_cod_data_source_file b110265f.txt
_cod_data_source_block compound3
_cod_depositor_comments
;
The following automatic conversions were performed:
'_symmetry_cell_setting' value 'MONOCLINIC' changed to 'monoclinic'
according to '/home/saulius/struct/CIF-dictionaries/cif_core.dic'
dictionary named 'cif_core.dic' version 2.4.1 from 2010-06-29.

Automatic conversion script
Id: cif_fix_enum 1527 2010-12-29 10:47:43Z saulius 
;
_cod_original_cell_volume 1950.7(4)
_cod_original_sg_symbol_H-M P21/n
_cod_database_code 7204319

loop_
_symmetry_equiv_pos_as_xyz
'x, y, z'
'-x+1/2, y+1/2, -z+1/2'
'-x, -y, -z'
'x-1/2, -y-1/2, z-1/2'

loop_
_atom_site_label
_atom_site_type_symbol
_atom_site_fract_x
_atom_site_fract_y
_atom_site_fract_z
_atom_site_U_iso_or_equiv
_atom_site_adp_type
_atom_site_occupancy
_atom_site_symmetry_multiplicity
_atom_site_calc_flag
_atom_site_refinement_flags
_atom_site_disorder_assembly
_atom_site_disorder_group
O11 O -0.77204(17) 0.32912(11) -0.27042(8) 0.0540(4) Uani 1 1 d . . .
O13 O -1.2199(2) 0.27692(13) -0.44070(10) 0.0745(5) Uani 1 1 d . . .
O14 O -1.22050(18) 0.19228(13) -0.32820(9) 0.0655(5) Uani 1 1 d . . .
O17 O -0.9738(2) 0.51414(13) -0.26490(11) 0.0798(5) Uani 1 1 d . . .
O18 O -0.9999(2) 0.56434(12) -0.39248(11) 0.0696(5) Uani 1 1 d . . .
O26 O -0.6817(2) 0.10661(12) -0.55722(10) 0.0749(5) Uani 1 1 d . . .
O28 O -0.8009(2) -0.01842(10) -0.47154(9) 0.0613(4) Uani 1 1 d . . .
N23 N -0.4272(3) 0.57788(18) -0.37844(18) 0.0862(7) Uani 1 1 d . . .
C1 C -0.8942(2) 0.25639(15) -0.28474(11) 0.0503(5) Uani 1 1 d . . .
C2 C -1.0392(2) 0.31932(15) -0.32160(12) 0.0496(5) Uani 1 1 d . . .
C3 C -0.9610(2) 0.39684(15) -0.36909(11) 0.0478(5) Uani 1 1 d . . .
C4 C -0.7824(2) 0.36257(15) -0.35250(11) 0.0476(5) Uani 1 1 d . . .
C5 C -0.7739(2) 0.26653(14) -0.39689(12) 0.0465(5) Uani 1 1 d . . .
C6 C -0.7203(2) 0.24080(15) -0.46758(12) 0.0484(5) Uani 1 1 d . . .
C7 C -0.7322(2) 0.14375(15) -0.49042(12) 0.0497(5) Uani 1 1 d . . .
C8 C -0.7987(2) 0.07431(14) -0.44352(12) 0.0487(5) Uani 1 1 d . . .
C9 C -0.8566(2) 0.10233(15) -0.37428(12) 0.0495(5) Uani 1 1 d . . .
C10 C -0.8414(2) 0.19850(15) -0.35196(11) 0.0485(5) Uani 1 1 d . . .
C12 C -1.1692(2) 0.26207(16) -0.37177(12) 0.0515(5) Uani 1 1 d . . .
C15 C -1.3446(3) 0.1306(2) -0.36870(16) 0.0778(8) Uani 1 1 d . . .
C16 C -0.9790(2) 0.49658(16) -0.33492(13) 0.0552(5) Uani 1 1 d . . .
C19 C -1.0073(4) 0.6632(2) -0.3639(2) 0.0943(10) Uani 1 1 d . . .
C20 C -0.6576(2) 0.43682(15) -0.36145(13) 0.0524(5) Uani 1 1 d . . .
C21 C -0.6745(3) 0.50018(18) -0.42592(15) 0.0662(6) Uani 1 1 d . . .
C22 C -0.5569(3) 0.5688(2) -0.4308(2) 0.0804(8) Uani 1 1 d . . .
C24 C -0.4103(3) 0.5156(2) -0.3178(2) 0.0838(8) Uani 1 1 d . . .
C25 C -0.5206(3) 0.44436(19) -0.30586(16) 0.0680(6) Uani 1 1 d . . .
C27 C -0.5775(4) 0.1623(2) -0.59549(17) 0.0811(8) Uani 1 1 d . . .
C29 C -0.8535(3) -0.09215(16) -0.42247(15) 0.0664(6) Uani 1 1 d . . .
H30 H -0.9091 0.2187 -0.2391 0.061 Uiso 1 1 d . . .
H31 H -1.0810 0.3501 -0.2792 0.057 Uiso 1 1 d . . .
H32 H -1.0023 0.3943 -0.4247 0.055 Uiso 1 1 d . . .
H33 H -0.6761 0.2875 -0.4987 0.056 Uiso 1 1 d . . .
H34 H -0.9060 0.0570 -0.3441 0.056 Uiso 1 1 d . . .
H35 H -1.4304 0.1702 -0.3946 0.078 Uiso 1 1 d . . .
H36 H -1.3828 0.0888 -0.3301 0.078 Uiso 1 1 d . . .
H37 H -1.3037 0.0920 -0.4083 0.078 Uiso 1 1 d . . .
H38 H -1.1035 0.6724 -0.3419 0.094 Uiso 1 1 d . . .
H39 H -1.0053 0.7075 -0.4080 0.094 Uiso 1 1 d . . .
H40 H -0.9178 0.6756 -0.3231 0.094 Uiso 1 1 d . . .
H41 H -0.7663 0.4981 -0.4660 0.079 Uiso 1 1 d . . .
H42 H -0.5720 0.6134 -0.4735 0.096 Uiso 1 1 d . . .
H43 H -0.3145 0.5178 -0.2788 0.100 Uiso 1 1 d . . .
H44 H -0.5029 0.4027 -0.2601 0.079 Uiso 1 1 d . . .
H45 H -0.4941 0.1846 -0.5557 0.105 Uiso 1 1 d . . .
H46 H -0.5340 0.1209 -0.6322 0.105 Uiso 1 1 d . . .
H47 H -0.6320 0.2140 -0.6226 0.105 Uiso 1 1 d . . .
H48 H -0.7918 -0.0892 -0.3702 0.083 Uiso 1 1 d . . .
H49 H -0.8413 -0.1537 -0.4455 0.083 Uiso 1 1 d . . .
H50 H -0.9619 -0.0813 -0.4181 0.083 Uiso 1 1 d . . .

loop_
_atom_site_aniso_label
_atom_site_aniso_U_11
_atom_site_aniso_U_22
_atom_site_aniso_U_33
_atom_site_aniso_U_23
_atom_site_aniso_U_13
_atom_site_aniso_U_12
O11 0.0524(8) 0.0659(9) 0.0435(7) -0.0044(6) 0.0066(6) -0.0062(7)
O13 0.0796(12) 0.0805(12) 0.0594(10) 0.0118(8) -0.0027(8) -0.0265(9)
O14 0.0566(9) 0.0807(11) 0.0595(9) 0.0136(8) 0.0099(7) -0.0197(8)
O17 0.1005(14) 0.0716(11) 0.0706(11) -0.0182(9) 0.0236(10) 0.0080(10)
O18 0.0732(11) 0.0541(9) 0.0803(11) 0.0018(8) 0.0079(9) -0.0021(8)
O26 0.0985(13) 0.0650(10) 0.0730(11) -0.0180(8) 0.0503(10) -0.0212(9)
O28 0.0754(11) 0.0483(8) 0.0642(9) -0.0018(7) 0.0242(8) -0.0053(7)
N23 0.0674(14) 0.0766(15) 0.118(2) -0.0091(14) 0.0262(14) -0.0232(11)
C1 0.0533(11) 0.0583(12) 0.0407(10) 0.0025(8) 0.0119(8) -0.0058(9)
C2 0.0487(11) 0.0583(12) 0.0451(10) -0.0065(9) 0.0172(8) -0.0033(9)
C3 0.0460(10) 0.0538(11) 0.0449(10) -0.0042(8) 0.0110(8) -0.0049(8)
C4 0.0441(10) 0.0557(11) 0.0444(10) -0.0049(8) 0.0115(8) -0.0046(8)
C5 0.0400(9) 0.0522(11) 0.0483(10) -0.0009(8) 0.0097(8) -0.0034(8)
C6 0.0453(10) 0.0527(11) 0.0498(10) 0.0018(8) 0.0158(8) -0.0062(8)
C7 0.0477(11) 0.0545(12) 0.0501(11) -0.0042(9) 0.0179(9) -0.0036(8)
C8 0.0468(10) 0.0473(11) 0.0530(11) 0.0003(8) 0.0104(8) 0.0002(8)
C9 0.0484(11) 0.0524(11) 0.0492(11) 0.0066(8) 0.0125(8) -0.0027(8)
C10 0.0442(10) 0.0569(11) 0.0452(10) 0.0028(8) 0.0096(8) -0.0001(8)
C12 0.0466(11) 0.0603(12) 0.0502(11) 0.0012(9) 0.0156(9) -0.0033(9)
C15 0.0662(15) 0.0890(18) 0.0763(16) 0.0157(14) 0.0047(12) -0.0297(13)
C16 0.0462(11) 0.0589(12) 0.0621(13) -0.0059(10) 0.0135(9) -0.0011(9)
C19 0.101(2) 0.0497(14) 0.128(3) -0.0021(15) 0.0011(19) -0.0032(14)
C20 0.0441(11) 0.0545(12) 0.0607(12) -0.0137(9) 0.0147(9) -0.0051(8)
C21 0.0547(13) 0.0720(15) 0.0741(14) 0.0074(12) 0.0171(11) -0.0127(11)
C22 0.0655(16) 0.0724(16) 0.108(2) 0.0099(15) 0.0284(15) -0.0116(13)
C24 0.0554(14) 0.092(2) 0.102(2) -0.0278(18) 0.0077(14) -0.0209(14)
C25 0.0542(13) 0.0758(15) 0.0732(15) -0.0127(12) 0.0075(11) -0.0078(11)
C27 0.095(2) 0.0910(19) 0.0671(15) -0.0056(13) 0.0447(14) -0.0091(15)
C29 0.0831(17) 0.0502(12) 0.0684(14) 0.0058(10) 0.0199(12) -0.0041(11)

loop_
_atom_type_symbol
_atom_type_description
_atom_type_scat_dispersion_real
_atom_type_scat_dispersion_imag
_atom_type_scat_source
C C 0.0181 0.0091 'International Tables Vol C Tables 4.2.6.8 and 6.1.1.4'
H H 0.0000 0.0000 'International Tables Vol C Tables 4.2.6.8 and 6.1.1.4'
O O 0.0492 0.0322 'International Tables Vol C Tables 4.2.6.8 and 6.1.1.4'
N N 0.0311 0.0180 'International Tables Vol C Tables 4.2.6.8 and 6.1.1.4'

loop_
_geom_angle_atom_site_label_1
_geom_angle_atom_site_label_2
_geom_angle_atom_site_label_3
_geom_angle
_geom_angle_site_symmetry_1
_geom_angle_site_symmetry_3
_geom_angle_publ_flag
C1 O11 C4 97.19(13) . . ?
C12 O14 C15 116.53(17) . . ?
C16 O18 C19 115.0(2) . . ?
C7 O26 C27 118.46(18) . . ?
C8 O28 C29 117.18(16) . . ?
C22 N23 C24 116.0(2) . . ?
O11 C1 C10 101.59(15) . . ?
O11 C1 C2 100.96(16) . . ?
C10 C1 C2 107.79(16) . . ?
C12 C2 C3 114.21(17) . . ?
C12 C2 C1 113.75(17) . . ?
C3 C2 C1 102.15(15) . . ?
C16 C3 C2 110.79(16) . . ?
C16 C3 C4 110.92(16) . . ?
C2 C3 C4 100.60(15) . . ?
O11 C4 C20 111.88(16) . . ?
O11 C4 C5 101.03(15) . . ?
C20 C4 C5 116.96(16) . . ?
O11 C4 C3 100.36(14) . . ?
C20 C4 C3 117.36(17) . . ?
C5 C4 C3 106.83(15) . . ?
C10 C5 C6 121.11(18) . . ?
C10 C5 C4 105.30(16) . . ?
C6 C5 C4 133.56(18) . . ?
C5 C6 C7 117.63(17) . . ?
O26 C7 C6 124.71(18) . . ?
O26 C7 C8 114.32(18) . . ?
C6 C7 C8 120.96(18) . . ?
O28 C8 C9 124.33(18) . . ?
O28 C8 C7 115.25(17) . . ?
C9 C8 C7 120.42(18) . . ?
C10 C9 C8 117.71(18) . . ?
C9 C10 C5 122.12(18) . . ?
C9 C10 C1 133.31(18) . . ?
C5 C10 C1 104.46(17) . . ?
O13 C12 O14 124.2(2) . . ?
O13 C12 C2 125.51(19) . . ?
O14 C12 C2 110.28(17) . . ?
O17 C16 O18 123.6(2) . . ?
O17 C16 C3 124.7(2) . . ?
O18 C16 C3 111.69(18) . . ?
C21 C20 C25 117.3(2) . . ?
C21 C20 C4 121.25(19) . . ?
C25 C20 C4 121.5(2) . . ?
C20 C21 C22 119.1(2) . . ?
N23 C22 C21 124.6(3) . . ?
N23 C24 C25 124.8(3) . . ?
C20 C25 C24 118.3(3) . . ?

loop_
_geom_bond_atom_site_label_1
_geom_bond_atom_site_label_2
_geom_bond_distance
_geom_bond_site_symmetry_2
_geom_bond_publ_flag
O11 C1 1.438(2) . ?
O11 C4 1.445(2) . ?
O13 C12 1.191(3) . ?
O14 C12 1.323(2) . ?
O14 C15 1.444(3) . ?
O17 C16 1.196(3) . ?
O18 C16 1.336(3) . ?
O18 C19 1.448(3) . ?
O26 C7 1.363(2) . ?
O26 C27 1.402(3) . ?
O28 C8 1.359(2) . ?
O28 C29 1.423(3) . ?
N23 C22 1.310(4) . ?
N23 C24 1.324(4) . ?
C1 C10 1.508(3) . ?
C1 C2 1.558(3) . ?
C2 C12 1.508(3) . ?
C2 C3 1.544(3) . ?
C3 C16 1.505(3) . ?
C3 C4 1.578(3) . ?
C4 C20 1.500(3) . ?
C4 C5 1.525(3) . ?
C5 C10 1.383(3) . ?
C5 C6 1.384(3) . ?
C6 C7 1.389(3) . ?
C7 C8 1.412(3) . ?
C8 C9 1.388(3) . ?
C9 C10 1.376(3) . ?
C20 C21 1.382(3) . ?
C20 C25 1.384(3) . ?
C21 C22 1.389(3) . ?
C24 C25 1.394(4) . ?
